data_7251631
loop_
_publ_author_name
'Kuz'mina, Lyudmila G.'
'Vedernikov, Artem I.'
'Sazonov, Sergey K.'
'Aleksandrova, Nadezhda A.'
'Alfimov, Michael V.'
'Gromov, Sergey P.'

_publ_section_title
;
 Study of the influence of anion nature on crystal packing features and
 feasibility of [2 + 2] photocycloaddition reaction in protonated forms of
 dimethoxystyrylheterocycles
;
_journal_issue 16
_journal_name_full CrystEngComm
_journal_page_first 2560
_journal_page_last 2577
_journal_paper_doi 10.1039/D5CE01173F
_journal_volume 28
_journal_year 2026
_chemical_formula_moiety '2(C15 H15 N O2), 2(C7 H6 O2)'
_chemical_formula_sum 'C22 H21 N O4'
_chemical_formula_weight 363.40
_chemical_name_systematic '4-[(E)-2-(3,4-dimethoxyphenyl)vinyl]pyridine,co-crystallizate with benzoic acid'
_space_group_crystal_system orthorhombic
_space_group_IT_number 61
_space_group_name_Hall '-P 2ac 2ab'
_space_group_name_H-M_alt 'P b c a'
_atom_sites_solution_hydrogens mixed
_audit_creation_method SHELXL-2014/7
_audit_update_record
;
2025-10-10 deposited with the CCDC.	2026-02-16 downloaded from the CCDC.
;
_cell_angle_alpha 90
_cell_angle_beta 90
_cell_angle_gamma 90
_cell_formula_units_Z 16
_cell_length_a 7.1325(2)
_cell_length_b 44.5540(12)
_cell_length_c 23.0878(6)
_cell_measurement_reflns_used 2825
_cell_measurement_temperature 120(2)
_cell_measurement_theta_max 21.708
_cell_measurement_theta_min 2.743
_cell_volume 7336.9(3)
_computing_structure_refinement 'SHELXL-2014/7 (Sheldrick, 2014)'
_diffrn_ambient_temperature 120(2)
_diffrn_measured_fraction_theta_full 1.000
_diffrn_measured_fraction_theta_max 1.000
_diffrn_measurement_device_type 'Bruker SMART-6K'
_diffrn_measurement_method /W
_diffrn_radiation_type MoK\a
_diffrn_radiation_wavelength 0.71073
_diffrn_reflns_av_R_equivalents 0.1404
_diffrn_reflns_av_unetI/netI 0.1180
_diffrn_reflns_Laue_measured_fraction_full 1.000
_diffrn_reflns_Laue_measured_fraction_max 1.000
_diffrn_reflns_limit_h_max 9
_diffrn_reflns_limit_h_min -8
_diffrn_reflns_limit_k_max 58
_diffrn_reflns_limit_k_min -58
_diffrn_reflns_limit_l_max 30
_diffrn_reflns_limit_l_min -28
_diffrn_reflns_number 51152
_diffrn_reflns_point_group_measured_fraction_full 1.000
_diffrn_reflns_point_group_measured_fraction_max 1.000
_diffrn_reflns_theta_full 25.242
_diffrn_reflns_theta_max 27.998
_diffrn_reflns_theta_min 0.914
_diffrn_source 'fine-focus sealed tube'
_exptl_absorpt_coefficient_mu 0.091
_exptl_absorpt_correction_type none
_exptl_crystal_colour yellowish
_exptl_crystal_density_diffrn 1.316
_exptl_crystal_description needle
_exptl_crystal_F_000 3072
_exptl_crystal_size_max 0.350
_exptl_crystal_size_mid 0.120
_exptl_crystal_size_min 0.060
_refine_diff_density_max 0.243
_refine_diff_density_min -0.268
_refine_diff_density_rms 0.055
_refine_ls_extinction_method none
_refine_ls_goodness_of_fit_ref 1.014
_refine_ls_hydrogen_treatment mixed
_refine_ls_matrix_type full
_refine_ls_number_parameters 499
_refine_ls_number_reflns 8867
_refine_ls_number_restraints 0
_refine_ls_restrained_S_all 1.014
_refine_ls_R_factor_all 0.1466
_refine_ls_R_factor_gt 0.0662
_refine_ls_shift/su_max 0.001
_refine_ls_shift/su_mean 0.000
_refine_ls_structure_factor_coef Fsqd
_refine_ls_weighting_details 'w=1/[\s^2^(Fo^2^)+(0.0413P)^2^+0.8080P] where P=(Fo^2^+2Fc^2^)/3'
_refine_ls_weighting_scheme calc
_refine_ls_wR_factor_gt 0.1272
_refine_ls_wR_factor_ref 0.1570
_reflns_Friedel_coverage 0.000
_reflns_number_gt 4548
_reflns_number_total 8867
_reflns_threshold_expression 'I > 2\s(I)'
_cod_data_source_file d5ce01173f2.cif
_cod_data_source_block pp_CCDC2
_cod_depositor_comments 'Adding full bibliography for 7251618--7251632.cif.'
_cod_database_code 7251631
_shelx_shelxl_version_number 2014/7
_shelx_space_group_comment
;
The symmetry employed for this shelxl refinement is uniquely defined
by the following loop, which should always be used as a source of
symmetry information in preference to the above space-group names.
They are only intended as comments.
;
_shelx_estimated_absorpt_t_min 0.969
_shelx_estimated_absorpt_t_max 0.995

loop_
_space_group_symop_operation_xyz
'x, y, z'
'-x+1/2, -y, z+1/2'
'-x, y+1/2, -z+1/2'
'x+1/2, -y+1/2, -z'
'-x, -y, -z'
'x-1/2, y, -z-1/2'
'x, -y-1/2, z-1/2'
'-x-1/2, y-1/2, z'

loop_
_atom_site_label
_atom_site_type_symbol
_atom_site_fract_x
_atom_site_fract_y
_atom_site_fract_z
_atom_site_U_iso_or_equiv
_atom_site_adp_type
_atom_site_occupancy
_atom_site_site_symmetry_order
_atom_site_calc_flag
_atom_site_refinement_flags_posn
_atom_site_refinement_flags_adp
_atom_site_refinement_flags_occupancy
_atom_site_disorder_assembly
_atom_site_disorder_group
O1 O 0.0083(3) 0.13661(4) 0.33196(7) 0.0317(4) Uani 1 1 d . . . . .
O2 O 0.0401(3) 0.16376(4) 0.23383(7) 0.0317(4) Uani 1 1 d . . . . .
N1 N 0.2064(3) 0.37518(5) 0.29510(10) 0.0335(5) Uani 1 1 d . . . . .
C1 C 0.1562(4) 0.36068(6) 0.24674(12) 0.0344(7) Uani 1 1 d . . . . .
H1A H 0.1424 0.3720 0.2121 0.041 Uiso 1 1 calc R U . . .
C2 C 0.1238(4) 0.33051(5) 0.24444(11) 0.0300(6) Uani 1 1 d . . . . .
H2A H 0.0880 0.3214 0.2089 0.036 Uiso 1 1 calc R U . . .
C3 C 0.1432(4) 0.31292(5) 0.29418(11) 0.0278(6) Uani 1 1 d . . . . .
C4 C 0.1884(4) 0.32821(6) 0.34518(11) 0.0320(6) Uani 1 1 d . . . . .
H4A H 0.1972 0.3176 0.3808 0.038 Uiso 1 1 calc R U . . .
C5 C 0.2200(4) 0.35875(6) 0.34354(11) 0.0335(6) Uani 1 1 d . . . . .
H5A H 0.2531 0.3686 0.3785 0.040 Uiso 1 1 calc R U . . .
C6 C 0.1167(4) 0.28042(5) 0.29049(11) 0.0299(6) Uani 1 1 d . . . . .
H6A H 0.0741 0.2726 0.2546 0.036 Uiso 1 1 calc R U . . .
C7 C 0.1472(4) 0.26076(5) 0.33310(11) 0.0291(6) Uani 1 1 d . . . . .
H7A H 0.1905 0.2689 0.3687 0.035 Uiso 1 1 calc R U . . .
C8 C 0.1221(4) 0.22833(5) 0.33170(11) 0.0278(6) Uani 1 1 d . . . . .
C9 C 0.1147(4) 0.21277(5) 0.38363(11) 0.0279(6) Uani 1 1 d . . . . .
H9A H 0.1360 0.2233 0.4188 0.033 Uiso 1 1 calc R U . . .
C10 C 0.0770(4) 0.18221(5) 0.38577(11) 0.0288(6) Uani 1 1 d . . . . .
H10A H 0.0694 0.1722 0.4221 0.035 Uiso 1 1 calc R U . . .
C11 C 0.0506(3) 0.16638(5) 0.33510(11) 0.0264(6) Uani 1 1 d . . . . .
C12 C 0.0637(4) 0.18141(5) 0.28137(10) 0.0256(6) Uani 1 1 d . . . . .
C13 C 0.0964(4) 0.21192(5) 0.27994(11) 0.0276(6) Uani 1 1 d . . . . .
H13A H 0.1017 0.2220 0.2437 0.033 Uiso 1 1 calc R U . . .
C14 C -0.0170(4) 0.12157(6) 0.38647(12) 0.0380(7) Uani 1 1 d . . . . .
H14A H -0.0487 0.1005 0.3795 0.057 Uiso 1 1 calc R U . . .
H14B H -0.1189 0.1312 0.4080 0.057 Uiso 1 1 calc R U . . .
H14C H 0.0991 0.1228 0.4090 0.057 Uiso 1 1 calc R U . . .
C15 C 0.0546(4) 0.17816(6) 0.17846(11) 0.0314(6) Uani 1 1 d . . . . .
H15A H 0.0315 0.1634 0.1477 0.047 Uiso 1 1 calc R U . . .
H15B H 0.1806 0.1866 0.1739 0.047 Uiso 1 1 calc R U . . .
H15C H -0.0385 0.1943 0.1759 0.047 Uiso 1 1 calc R U . . .
O5 O 0.2609(3) 0.43677(4) 0.37739(8) 0.0440(5) Uani 1 1 d . . . . .
O6 O 0.3527(3) 0.42888(4) 0.28604(8) 0.0417(5) Uani 1 1 d . . . . .
H6 H 0.286(6) 0.4075(9) 0.2952(15) 0.104(13) Uiso 1 1 d . . . . .
C16 C 0.3324(4) 0.44571(6) 0.33274(12) 0.0332(6) Uani 1 1 d . . . . .
C17 C 0.4028(4) 0.47710(5) 0.32583(11) 0.0303(6) Uani 1 1 d . . . . .
C18 C 0.5235(4) 0.48485(6) 0.28095(12) 0.0337(6) Uani 1 1 d . . . . .
H18A H 0.5639 0.4700 0.2542 0.040 Uiso 1 1 calc R U . . .
C19 C 0.5847(4) 0.51408(6) 0.27534(12) 0.0353(7) Uani 1 1 d . . . . .
H19A H 0.6672 0.5194 0.2447 0.042 Uiso 1 1 calc R U . . .
C20 C 0.5259(4) 0.53571(6) 0.31434(12) 0.0374(7) Uani 1 1 d . . . . .
H20A H 0.5684 0.5558 0.3104 0.045 Uiso 1 1 calc R U . . .
C21 C 0.4059(4) 0.52824(6) 0.35895(12) 0.0364(7) Uani 1 1 d . . . . .
H21A H 0.3644 0.5432 0.3853 0.044 Uiso 1 1 calc R U . . .
C22 C 0.3462(4) 0.49882(6) 0.36503(11) 0.0340(6) Uani 1 1 d . . . . .
H22A H 0.2660 0.4935 0.3963 0.041 Uiso 1 1 calc R U . . .
O3 O 1.0237(3) 0.63546(4) 0.44970(8) 0.0354(5) Uani 1 1 d . . . . .
O4 O 1.0816(3) 0.61058(4) 0.35130(8) 0.0365(5) Uani 1 1 d . . . . .
N2 N 0.6879(3) 0.40099(5) 0.41250(10) 0.0353(6) Uani 1 1 d . . . . .
C1' C 0.6104(4) 0.41351(6) 0.45953(12) 0.0374(7) Uani 1 1 d . . . . .
H1'A H 0.5355 0.4014 0.4843 0.045 Uiso 1 1 calc R U . . .
C2' C 0.6357(4) 0.44332(6) 0.47330(12) 0.0383(7) Uani 1 1 d . . . . .
H2'A H 0.5786 0.4514 0.5070 0.046 Uiso 1 1 calc R U . . .
C3' C 0.7443(4) 0.46154(6) 0.43804(12) 0.0344(7) Uani 1 1 d . . . . .
C4' C 0.8221(4) 0.44827(6) 0.38876(12) 0.0373(7) Uani 1 1 d . . . . .
H4'A H 0.8949 0.4600 0.3627 0.045 Uiso 1 1 calc R U . . .
C5' C 0.7933(4) 0.41830(6) 0.37807(12) 0.0382(7) Uani 1 1 d . . . . .
H5'A H 0.8503 0.4095 0.3450 0.046 Uiso 1 1 calc R U . . .
C6' C 0.7750(4) 0.49315(6) 0.45294(12) 0.0379(7) Uani 1 1 d . . . . .
H6'A H 0.7375 0.4996 0.4904 0.045 Uiso 1 1 calc R U . . .
C7' C 0.8508(4) 0.51334(6) 0.41823(13) 0.0370(7) Uani 1 1 d . . . . .
H7'A H 0.8850 0.5064 0.3808 0.044 Uiso 1 1 calc R U . . .
C8' C 0.8893(4) 0.54519(5) 0.42988(12) 0.0320(6) Uani 1 1 d . . . . .
C9' C 0.8572(4) 0.55899(6) 0.48290(12) 0.0339(6) Uani 1 1 d . . . . .
H9'A H 0.8059 0.5476 0.5139 0.041 Uiso 1 1 calc R U . . .
C10' C 0.8985(4) 0.58905(6) 0.49146(11) 0.0319(6) Uani 1 1 d . . . . .
H10B H 0.8743 0.5982 0.5279 0.038 Uiso 1 1 calc R U . . .
C11' C 0.9755(4) 0.60580(5) 0.44672(11) 0.0294(6) Uani 1 1 d . . . . .
C12' C 1.0070(4) 0.59221(5) 0.39264(11) 0.0300(6) Uani 1 1 d . . . . .
C13' C 0.9641(4) 0.56247(6) 0.38491(11) 0.0311(6) Uani 1 1 d . . . . .
H13B H 0.9856 0.5534 0.3482 0.037 Uiso 1 1 calc R U . . .
C14' C 0.9848(4) 0.65077(6) 0.50266(12) 0.0385(7) Uani 1 1 d . . . . .
H14D H 1.0313 0.6714 0.5002 0.058 Uiso 1 1 calc R U . . .
H14E H 1.0471 0.6404 0.5347 0.058 Uiso 1 1 calc R U . . .
H14F H 0.8491 0.6510 0.5094 0.058 Uiso 1 1 calc R U . . .
C15' C 1.1069(4) 0.59851(6) 0.29455(11) 0.0391(7) Uani 1 1 d . . . . .
H15D H 1.1582 0.6140 0.2690 0.059 Uiso 1 1 calc R U . . .
H15E H 0.9858 0.5917 0.2794 0.059 Uiso 1 1 calc R U . . .
H15F H 1.1939 0.5815 0.2963 0.059 Uiso 1 1 calc R U . . .
O7 O 0.4864(3) 0.34463(4) 0.47457(8) 0.0385(5) Uani 1 1 d . . . . .
O8 O 0.6664(3) 0.34453(4) 0.39548(8) 0.0344(5) Uani 1 1 d . . . . .
H8 H 0.677(5) 0.3696(7) 0.4023(13) 0.073(11) Uiso 1 1 d . . . . .
C16' C 0.5713(4) 0.33117(6) 0.43639(11) 0.0299(6) Uani 1 1 d . . . . .
C17' C 0.5723(4) 0.29770(5) 0.43285(10) 0.0270(6) Uani 1 1 d . . . . .
C18' C 0.6795(4) 0.28239(5) 0.39234(11) 0.0295(6) Uani 1 1 d . . . . .
H18B H 0.7563 0.2933 0.3661 0.035 Uiso 1 1 calc R U . . .
C19' C 0.6752(4) 0.25133(6) 0.38996(11) 0.0311(6) Uani 1 1 d . . . . .
H19B H 0.7467 0.2410 0.3615 0.037 Uiso 1 1 calc R U . . .
C20' C 0.5670(4) 0.23530(6) 0.42890(11) 0.0332(6) Uani 1 1 d . . . . .
H20B H 0.5655 0.2140 0.4275 0.040 Uiso 1 1 calc R U . . .
C21' C 0.4611(4) 0.25023(6) 0.46980(11) 0.0322(6) Uani 1 1 d . . . . .
H21B H 0.3873 0.2392 0.4966 0.039 Uiso 1 1 calc R U . . .
C22' C 0.4626(4) 0.28137(6) 0.47175(11) 0.0301(6) Uani 1 1 d . . . . .
H22B H 0.3885 0.2916 0.4997 0.036 Uiso 1 1 calc R U . . .

loop_
_atom_site_aniso_label
_atom_site_aniso_U_11
_atom_site_aniso_U_22
_atom_site_aniso_U_33
_atom_site_aniso_U_23
_atom_site_aniso_U_13
_atom_site_aniso_U_12
O1 0.0411(12) 0.0246(9) 0.0294(10) 0.0026(8) -0.0024(8) -0.0041(8)
O2 0.0431(12) 0.0260(9) 0.0259(10) 0.0011(8) -0.0036(8) -0.0013(8)
N1 0.0369(15) 0.0266(12) 0.0369(13) 0.0029(10) -0.0002(11) -0.0003(10)
C1 0.0375(17) 0.0318(15) 0.0339(16) 0.0053(12) -0.0008(13) 0.0010(12)
C2 0.0276(15) 0.0335(15) 0.0289(15) 0.0002(12) -0.0015(11) -0.0016(11)
C3 0.0268(15) 0.0246(13) 0.0320(15) 0.0000(11) 0.0018(11) -0.0019(11)
C4 0.0343(17) 0.0337(15) 0.0280(15) 0.0028(12) -0.0018(12) 0.0029(12)
C5 0.0380(18) 0.0293(14) 0.0332(16) -0.0038(12) -0.0021(12) 0.0005(12)
C6 0.0301(16) 0.0296(14) 0.0299(15) -0.0011(12) 0.0004(12) -0.0027(11)
C7 0.0285(16) 0.0299(14) 0.0291(14) -0.0015(12) 0.0021(11) 0.0015(11)
C8 0.0236(14) 0.0284(13) 0.0315(15) -0.0019(11) -0.0029(11) 0.0013(11)
C9 0.0308(15) 0.0272(13) 0.0256(14) -0.0029(11) 0.0005(11) 0.0006(11)
C10 0.0277(15) 0.0291(13) 0.0297(14) 0.0012(12) 0.0016(11) 0.0028(11)
C11 0.0240(14) 0.0233(12) 0.0317(15) 0.0015(11) 0.0003(11) 0.0017(11)
C12 0.0247(14) 0.0247(13) 0.0274(14) -0.0014(11) -0.0005(11) 0.0013(10)
C13 0.0283(15) 0.0283(13) 0.0262(14) 0.0052(11) 0.0008(11) 0.0017(11)
C14 0.049(2) 0.0290(14) 0.0360(16) 0.0048(12) 0.0045(14) -0.0046(13)
C15 0.0362(17) 0.0321(14) 0.0259(14) 0.0004(11) -0.0022(12) 0.0006(12)
O5 0.0506(14) 0.0439(12) 0.0376(12) 0.0054(9) 0.0066(10) -0.0070(10)
O6 0.0584(14) 0.0303(10) 0.0363(12) -0.0017(9) 0.0050(10) -0.0069(10)
C16 0.0305(16) 0.0334(15) 0.0356(16) 0.0032(13) -0.0027(13) 0.0040(12)
C17 0.0287(16) 0.0292(14) 0.0329(15) 0.0026(12) -0.0061(12) 0.0023(11)
C18 0.0346(17) 0.0310(14) 0.0356(16) -0.0020(12) 0.0023(13) 0.0029(12)
C19 0.0307(17) 0.0365(15) 0.0386(17) 0.0055(13) 0.0040(13) 0.0002(12)
C20 0.0393(19) 0.0300(14) 0.0431(18) -0.0025(13) -0.0100(14) 0.0008(13)
C21 0.0404(18) 0.0355(15) 0.0332(16) -0.0062(13) -0.0074(13) 0.0085(13)
C22 0.0353(17) 0.0390(16) 0.0276(15) 0.0020(12) -0.0010(12) 0.0017(13)
O3 0.0466(13) 0.0260(9) 0.0337(11) -0.0032(8) 0.0026(9) -0.0030(8)
O4 0.0499(13) 0.0310(10) 0.0284(10) 0.0000(8) 0.0053(9) -0.0022(9)
N2 0.0370(15) 0.0319(13) 0.0370(14) 0.0023(11) -0.0042(11) -0.0025(10)
C1' 0.0387(18) 0.0350(15) 0.0386(17) 0.0027(13) -0.0043(13) -0.0005(13)
C2' 0.0413(19) 0.0383(16) 0.0353(16) 0.0005(13) -0.0020(13) 0.0028(13)
C3' 0.0337(17) 0.0287(15) 0.0407(17) 0.0026(12) -0.0081(13) 0.0028(12)
C4' 0.0334(17) 0.0347(15) 0.0438(18) 0.0089(13) -0.0006(13) -0.0031(12)
C5' 0.0386(18) 0.0361(16) 0.0400(17) 0.0013(13) -0.0031(13) 0.0022(13)
C6' 0.0412(19) 0.0336(15) 0.0390(17) 0.0007(13) -0.0007(14) 0.0028(13)
C7' 0.0326(17) 0.0391(16) 0.0393(17) 0.0019(13) -0.0037(13) 0.0001(13)
C8' 0.0279(16) 0.0268(14) 0.0411(17) 0.0002(12) -0.0035(13) 0.0010(11)
C9' 0.0299(16) 0.0349(15) 0.0368(16) 0.0077(13) 0.0019(12) -0.0010(12)
C10' 0.0332(17) 0.0339(15) 0.0286(15) 0.0004(12) -0.0021(12) 0.0000(12)
C11' 0.0310(16) 0.0252(13) 0.0320(15) 0.0009(11) -0.0036(12) 0.0020(11)
C12' 0.0287(15) 0.0267(13) 0.0346(15) 0.0017(12) -0.0010(12) 0.0030(11)
C13' 0.0323(17) 0.0297(14) 0.0314(15) -0.0038(12) -0.0009(12) 0.0034(12)
C14' 0.0468(19) 0.0313(14) 0.0375(17) -0.0076(13) -0.0056(14) 0.0006(13)
C15' 0.049(2) 0.0366(16) 0.0323(16) -0.0032(13) 0.0046(14) 0.0078(13)
O7 0.0486(13) 0.0339(10) 0.0330(11) -0.0021(9) 0.0047(9) 0.0022(9)
O8 0.0419(12) 0.0290(10) 0.0325(10) 0.0007(8) 0.0025(9) -0.0075(8)
C16' 0.0320(16) 0.0325(14) 0.0253(14) 0.0012(12) -0.0044(12) -0.0024(12)
C17' 0.0280(15) 0.0307(13) 0.0223(13) 0.0004(11) -0.0038(11) 0.0021(11)
C18' 0.0275(15) 0.0345(15) 0.0266(14) 0.0068(12) -0.0011(11) 0.0019(12)
C19' 0.0316(16) 0.0323(14) 0.0295(15) -0.0018(12) -0.0037(12) 0.0034(12)
C20' 0.0413(18) 0.0290(14) 0.0293(15) -0.0012(12) -0.0063(13) -0.0019(13)
C21' 0.0336(16) 0.0360(15) 0.0269(14) 0.0032(12) -0.0009(12) -0.0053(12)
C22' 0.0321(16) 0.0340(14) 0.0243(14) -0.0027(11) -0.0026(12) 0.0010(12)

loop_
_atom_type_symbol
_atom_type_description
_atom_type_scat_dispersion_real
_atom_type_scat_dispersion_imag
_atom_type_scat_source
C C 0.0033 0.0016 'International Tables Vol C Tables 4.2.6.8 and 6.1.1.4'
H H 0.0000 0.0000 'International Tables Vol C Tables 4.2.6.8 and 6.1.1.4'
N N 0.0061 0.0033 'International Tables Vol C Tables 4.2.6.8 and 6.1.1.4'
O O 0.0106 0.0060 'International Tables Vol C Tables 4.2.6.8 and 6.1.1.4'

loop_
_geom_angle_atom_site_label_1
_geom_angle_atom_site_label_2
_geom_angle_atom_site_label_3
_geom_angle
_geom_angle_site_symmetry_1
_geom_angle_site_symmetry_3
_geom_angle_publ_flag
C11 O1 C14 115.81(19) . . ?
C12 O2 C15 116.84(18) . . ?
C1 N1 C5 116.9(2) . . ?
N1 C1 C2 123.6(2) . . ?
C1 C2 C3 120.2(2) . . ?
C2 C3 C4 116.2(2) . . ?
C2 C3 C6 119.7(2) . . ?
C4 C3 C6 124.1(2) . . ?
C5 C4 C3 119.7(2) . . ?
N1 C5 C4 123.3(2) . . ?
C7 C6 C3 125.9(2) . . ?
C6 C7 C8 127.9(2) . . ?
C9 C8 C13 117.9(2) . . ?
C9 C8 C7 118.8(2) . . ?
C13 C8 C7 123.2(2) . . ?
C8 C9 C10 121.9(2) . . ?
C11 C10 C9 119.9(2) . . ?
O1 C11 C10 125.0(2) . . ?
O1 C11 C12 115.4(2) . . ?
C10 C11 C12 119.6(2) . . ?
O2 C12 C13 124.8(2) . . ?
O2 C12 C11 115.2(2) . . ?
C13 C12 C11 119.9(2) . . ?
C12 C13 C8 120.8(2) . . ?
O5 C16 O6 123.4(2) . . ?
O5 C16 C17 122.5(3) . . ?
O6 C16 C17 114.0(2) . . ?
C22 C17 C18 119.6(2) . . ?
C22 C17 C16 119.1(2) . . ?
C18 C17 C16 121.3(2) . . ?
C19 C18 C17 120.0(2) . . ?
C18 C19 C20 120.0(3) . . ?
C21 C20 C19 120.4(3) . . ?
C20 C21 C22 119.6(3) . . ?
C21 C22 C17 120.3(3) . . ?
C11' O3 C14' 117.1(2) . . ?
C12' O4 C15' 117.7(2) . . ?
C5' N2 C1' 118.2(2) . . ?
N2 C1' C2' 122.3(3) . . ?
C1' C2' C3' 120.1(3) . . ?
C2' C3' C4' 116.9(2) . . ?
C2' C3' C6' 120.5(3) . . ?
C4' C3' C6' 122.6(3) . . ?
C5' C4' C3' 119.9(3) . . ?
N2 C5' C4' 122.5(3) . . ?
C7' C6' C3' 125.0(3) . . ?
C6' C7' C8' 128.5(3) . . ?
C9' C8' C13' 118.3(2) . . ?
C9' C8' C7' 123.9(2) . . ?
C13' C8' C7' 117.8(2) . . ?
C10' C9' C8' 121.2(3) . . ?
C9' C10' C11' 119.9(2) . . ?
O3 C11' C10' 125.6(2) . . ?
O3 C11' C12' 114.9(2) . . ?
C10' C11' C12' 119.5(2) . . ?
O4 C12' C13' 125.1(2) . . ?
O4 C12' C11' 115.2(2) . . ?
C13' C12' C11' 119.7(2) . . ?
C12' C13' C8' 121.3(3) . . ?
O7 C16' O8 123.6(2) . . ?
O7 C16' C17' 122.0(2) . . ?
O8 C16' C17' 114.4(2) . . ?
C18' C17' C22' 119.1(2) . . ?
C18' C17' C16' 122.1(2) . . ?
C22' C17' C16' 118.8(2) . . ?
C19' C18' C17' 120.4(2) . . ?
C20' C19' C18' 120.2(2) . . ?
C21' C20' C19' 120.1(2) . . ?
C20' C21' C22' 120.0(2) . . ?
C21' C22' C17' 120.3(2) . . ?

loop_
_geom_bond_atom_site_label_1
_geom_bond_atom_site_label_2
_geom_bond_distance
_geom_bond_site_symmetry_2
_geom_bond_publ_flag
O1 C11 1.362(3) . ?
O1 C14 1.437(3) . ?
O2 C12 1.361(3) . ?
O2 C15 1.434(3) . ?
N1 C1 1.339(3) . ?
N1 C5 1.340(3) . ?
C1 C2 1.365(3) . ?
C2 C3 1.397(3) . ?
C3 C4 1.398(3) . ?
C3 C6 1.463(3) . ?
C4 C5 1.380(3) . ?
C6 C7 1.335(3) . ?
C7 C8 1.456(3) . ?
C8 C9 1.386(3) . ?
C8 C13 1.413(3) . ?
C9 C10 1.389(3) . ?
C10 C11 1.379(3) . ?
C11 C12 1.413(3) . ?
C12 C13 1.380(3) . ?
O5 C16 1.217(3) . ?
O6 C16 1.321(3) . ?
C16 C17 1.494(4) . ?
C17 C22 1.385(4) . ?
C17 C18 1.391(4) . ?
C18 C19 1.380(4) . ?
C19 C20 1.384(4) . ?
C20 C21 1.380(4) . ?
C21 C22 1.385(4) . ?
O3 C11' 1.367(3) . ?
O3 C14' 1.427(3) . ?
O4 C12' 1.365(3) . ?
O4 C15' 1.428(3) . ?
N2 C5' 1.338(3) . ?
N2 C1' 1.340(3) . ?
C1' C2' 1.378(4) . ?
C2' C3' 1.386(4) . ?
C3' C4' 1.397(4) . ?
C3' C6' 1.466(4) . ?
C4' C5' 1.374(4) . ?
C6' C7' 1.321(4) . ?
C7' C8' 1.470(4) . ?
C8' C9' 1.389(4) . ?
C8' C13' 1.398(4) . ?
C9' C10' 1.386(4) . ?
C10' C11' 1.387(4) . ?
C11' C12' 1.406(3) . ?
C12' C13' 1.372(3) . ?
O7 C16' 1.226(3) . ?
O8 C16' 1.307(3) . ?
C16' C17' 1.493(3) . ?
C17' C18' 1.387(3) . ?
C17' C22' 1.396(3) . ?
C18' C19' 1.385(3) . ?
C19' C20' 1.383(4) . ?
C20' C21' 1.380(4) . ?
C21' C22' 1.388(3) . ?

loop_
_geom_hbond_atom_site_label_D
_geom_hbond_atom_site_label_H
_geom_hbond_atom_site_label_A
_geom_hbond_distance_DH
_geom_hbond_distance_HA
_geom_hbond_distance_DA
_geom_hbond_angle_DHA
_geom_hbond_site_symmetry_A
O6 H6 N1 1.09(4) 1.55(4) 2.619(3) 167(3) .
O8 H8 N2 1.13(3) 1.42(3) 2.551(3) 178(3) .
